data_4082447
loop_
_publ_author_name
'Xie, Hongyan'
'Mou, Zehuai'
'Liu, Bo'
'Li, Ping'
'Rong, Weifeng'
'Li, Shihui'
'Cui, Dongmei'

_publ_section_title
;
 Phosphinimino-amino Magnesium Complexes: Synthesis and Catalysis of
 Heteroselective ROP ofrac-Lactide
;
_journal_issue 3
_journal_name_full Organometallics
_journal_page_first 722
_journal_paper_doi 10.1021/om401056s
_journal_volume 33
_journal_year 2014
_chemical_formula_sum 'C44 H51 Mg N2 O P'
_chemical_formula_weight 679.15
_chemical_name_systematic
; 
 ? 
;
_space_group_IT_number 61
_symmetry_cell_setting orthorhombic
_symmetry_space_group_name_Hall '-P 2ac 2ab'
_symmetry_space_group_name_H-M 'P b c a'
_atom_sites_solution_hydrogens geom
_atom_sites_solution_primary direct
_atom_sites_solution_secondary difmap
_audit_creation_method SHELXL-97
_cell_angle_alpha 90.00
_cell_angle_beta 90.00
_cell_angle_gamma 90.00
_cell_formula_units_Z 8
_cell_length_a 16.5227(11)
_cell_length_b 19.1630(13)
_cell_length_c 24.0933(17)
_cell_measurement_reflns_used 4420
_cell_measurement_temperature 187(2)
_cell_measurement_theta_max 21.41
_cell_measurement_theta_min 2.29
_cell_volume 7628.5(9)
_computing_cell_refinement 'Bruker SMART'
_computing_data_collection 'Bruker SMART'
_computing_data_reduction 'Bruker SAINT'
_computing_molecular_graphics 'Bruker SHELXTL'
_computing_publication_material 'Bruker SHELXTL'
_computing_structure_refinement 'SHELXL-97 (Sheldrick, 1997)'
_computing_structure_solution 'SHELXS-97 (Sheldrick, 1990)'
_diffrn_ambient_temperature 187(2)
_diffrn_measured_fraction_theta_full 0.999
_diffrn_measured_fraction_theta_max 0.999
_diffrn_measurement_device_type 'CCD area detector'
_diffrn_measurement_method 'phi and omega scans'
_diffrn_radiation_monochromator graphite
_diffrn_radiation_source 'fine-focus sealed tube'
_diffrn_radiation_type MoK\a
_diffrn_radiation_wavelength 0.71073
_diffrn_reflns_av_R_equivalents 0.0802
_diffrn_reflns_av_sigmaI/netI 0.0522
_diffrn_reflns_limit_h_max 19
_diffrn_reflns_limit_h_min -19
_diffrn_reflns_limit_k_max 23
_diffrn_reflns_limit_k_min -19
_diffrn_reflns_limit_l_max 29
_diffrn_reflns_limit_l_min -29
_diffrn_reflns_number 44353
_diffrn_reflns_theta_full 25.38
_diffrn_reflns_theta_max 25.38
_diffrn_reflns_theta_min 1.69
_exptl_absorpt_coefficient_mu 0.124
_exptl_absorpt_correction_T_max 0.9816
_exptl_absorpt_correction_T_min 0.9756
_exptl_absorpt_correction_type none
_exptl_crystal_colour colorless
_exptl_crystal_density_diffrn 1.183
_exptl_crystal_density_method 'not measured'
_exptl_crystal_description block
_exptl_crystal_F_000 2912
_exptl_crystal_size_max 0.20
_exptl_crystal_size_mid 0.18
_exptl_crystal_size_min 0.15
_refine_diff_density_max 1.786
_refine_diff_density_min -1.449
_refine_diff_density_rms 0.105
_refine_ls_extinction_method none
_refine_ls_goodness_of_fit_ref 1.036
_refine_ls_hydrogen_treatment mixed
_refine_ls_matrix_type full
_refine_ls_number_parameters 383
_refine_ls_number_reflns 7002
_refine_ls_number_restraints 0
_refine_ls_restrained_S_all 1.036
_refine_ls_R_factor_all 0.1597
_refine_ls_R_factor_gt 0.1131
_refine_ls_shift/su_max 0.001
_refine_ls_shift/su_mean 0.000
_refine_ls_structure_factor_coef Fsqd
_refine_ls_weighting_details 'calc w=1/[\s^2^(Fo^2^)+(0.1657P)^2^+27.7210P] where P=(Fo^2^+2Fc^2^)/3'
_refine_ls_weighting_scheme calc
_refine_ls_wR_factor_gt 0.2941
_refine_ls_wR_factor_ref 0.3385
_reflns_number_gt 4467
_reflns_number_total 7002
_reflns_threshold_expression >2sigma(I)
_cod_data_source_file om401056s_si_002.cif
_cod_data_source_block 2
_cod_depositor_comments
;
The following automatic conversions were performed:

'_symmetry_cell_setting' value 'Orthorhombic' changed to
'orthorhombic' according to
/usr/data/users/saulius/automatic-downloads/current/ACS/lib/dictionaries/cif_core.dic
dictionary named 'cif_core.dic' version 2.4.2 from 2011-04-26.

Automatic conversion script
Id: cif_fix_values 2281 2013-09-26 08:29:07Z andrius 
;
_cod_original_sg_symbol_H-M Pbca
_cod_database_code 4082447

loop_
_symmetry_equiv_pos_as_xyz
'x, y, z'
'-x+1/2, -y, z+1/2'
'-x, y+1/2, -z+1/2'
'x+1/2, -y+1/2, -z'
'-x, -y, -z'
'x-1/2, y, -z-1/2'
'x, -y-1/2, z-1/2'
'-x-1/2, y-1/2, z'

loop_
_atom_site_label
_atom_site_type_symbol
_atom_site_fract_x
_atom_site_fract_y
_atom_site_fract_z
_atom_site_U_iso_or_equiv
_atom_site_adp_type
_atom_site_occupancy
_atom_site_symmetry_multiplicity
_atom_site_calc_flag
_atom_site_refinement_flags
_atom_site_disorder_assembly
_atom_site_disorder_group
Mg1 Mg 0.98251(12) 0.23193(9) 0.35341(7) 0.0386(5) Uani 1 1 d . . .
N1 N 1.0305(3) 0.3299(2) 0.37022(18) 0.0392(11) Uani 1 1 d . A .
N2 N 0.9004(3) 0.2314(2) 0.41877(18) 0.0359(10) Uani 1 1 d . A .
P1 P 0.94295(8) 0.24834(7) 0.47696(6) 0.0329(4) Uani 1 1 d . A .
C1 C 1.0455(3) 0.3856(3) 0.3328(2) 0.0407(13) Uani 1 1 d . . .
C2 C 1.0815(4) 0.3710(4) 0.2808(2) 0.0526(16) Uani 1 1 d . A .
C3 C 1.0951(5) 0.4249(4) 0.2436(3) 0.0628(19) Uani 1 1 d . . .
H3 H 1.1193 0.4151 0.2087 0.075 Uiso 1 1 calc R A .
C4 C 1.0741(5) 0.4926(4) 0.2564(3) 0.070(2) Uani 1 1 d . A .
H4 H 1.0848 0.5293 0.2310 0.084 Uiso 1 1 calc R . .
C5 C 1.0372(4) 0.5064(4) 0.3066(3) 0.0621(19) Uani 1 1 d . . .
H5 H 1.0222 0.5531 0.3152 0.075 Uiso 1 1 calc R A .
C6 C 1.0216(3) 0.4542(3) 0.3450(2) 0.0428(13) Uani 1 1 d . A .
C7 C 1.0611(3) 0.3331(3) 0.4224(2) 0.0341(12) Uani 1 1 d . A .
C8 C 1.0331(3) 0.2929(3) 0.4665(2) 0.0362(12) Uani 1 1 d . . .
H8 H 1.0703 0.2891 0.4964 0.043 Uiso 1 1 calc R A .
C9 C 0.8754(3) 0.2941(3) 0.5236(2) 0.0357(12) Uani 1 1 d . . .
C10 C 0.7995(3) 0.2659(3) 0.5360(2) 0.0374(12) Uani 1 1 d . A .
H10 H 0.7845 0.2219 0.5212 0.045 Uiso 1 1 calc R . .
C11 C 0.7464(4) 0.3016(3) 0.5697(2) 0.0475(14) Uani 1 1 d . . .
H11 H 0.6949 0.2822 0.5781 0.057 Uiso 1 1 calc R A .
C12 C 0.7687(4) 0.3662(3) 0.5913(3) 0.0546(16) Uani 1 1 d . A .
H12 H 0.7318 0.3914 0.6139 0.066 Uiso 1 1 calc R . .
C13 C 0.8432(4) 0.3937(3) 0.5801(3) 0.0574(17) Uani 1 1 d . . .
H13 H 0.8582 0.4374 0.5957 0.069 Uiso 1 1 calc R A .
C14 C 0.8971(4) 0.3584(3) 0.5463(3) 0.0449(14) Uani 1 1 d . A .
H14 H 0.9488 0.3778 0.5386 0.054 Uiso 1 1 calc R . .
C15 C 0.9752(6) 0.1743(4) 0.5194(3) 0.0797(11) Uani 1 1 d . . .
C16 C 1.0206(6) 0.1242(4) 0.4964(3) 0.0797(11) Uani 1 1 d . A .
H16 H 1.0378 0.1280 0.4589 0.096 Uiso 1 1 calc R . .
C17 C 1.0425(5) 0.0661(4) 0.5283(3) 0.0797(11) Uani 1 1 d . . .
H17 H 1.0660 0.0272 0.5099 0.096 Uiso 1 1 calc R A .
C18 C 1.0323(5) 0.0624(4) 0.5824(3) 0.0797(11) Uani 1 1 d . A .
H18 H 1.0570 0.0269 0.6042 0.096 Uiso 1 1 calc R . .
C19 C 0.9860(6) 0.1109(4) 0.6047(3) 0.0797(11) Uani 1 1 d . . .
H19 H 0.9726 0.1080 0.6430 0.096 Uiso 1 1 calc R A .
C20 C 0.9565(6) 0.1660(4) 0.5734(3) 0.0797(11) Uani 1 1 d . A .
H20 H 0.9220 0.1991 0.5907 0.096 Uiso 1 1 calc R . .
C21 C 0.8152(4) 0.2226(3) 0.4090(2) 0.0389(13) Uani 1 1 d . . .
C22 C 0.7844(4) 0.1555(3) 0.3990(2) 0.0464(14) Uani 1 1 d . A .
C23 C 0.7031(4) 0.1481(4) 0.3867(3) 0.0595(18) Uani 1 1 d . . .
H23 H 0.6821 0.1027 0.3801 0.071 Uiso 1 1 calc R A .
C24 C 0.6517(4) 0.2044(4) 0.3836(3) 0.064(2) Uani 1 1 d . A .
H24 H 0.5958 0.1980 0.3761 0.077 Uiso 1 1 calc R . .
C25 C 0.6830(4) 0.2701(4) 0.3917(3) 0.0588(18) Uani 1 1 d . . .
H25 H 0.6481 0.3094 0.3890 0.071 Uiso 1 1 calc R A .
C26 C 0.7639(3) 0.2804(3) 0.4037(2) 0.0412(13) Uani 1 1 d . A .
C27 C 1.0490(4) 0.1359(3) 0.3401(3) 0.0498(15) Uani 1 1 d . A .
H27A H 1.0842 0.1308 0.3731 0.060 Uiso 1 1 calc R . .
H27B H 1.0081 0.0983 0.3428 0.060 Uiso 1 1 calc R . .
C28 C 1.1019(4) 0.1164(3) 0.2909(3) 0.0498(15) Uani 1 1 d . . .
H28A H 1.1481 0.1493 0.2893 0.060 Uiso 1 1 calc R A .
H28B H 1.0700 0.1228 0.2565 0.060 Uiso 1 1 calc R . .
C29 C 1.1352(4) 0.0418(3) 0.2917(3) 0.0556(17) Uani 1 1 d . A .
H29A H 1.1673 0.0353 0.3260 0.067 Uiso 1 1 calc R . .
H29B H 1.0891 0.0088 0.2931 0.067 Uiso 1 1 calc R . .
C30 C 1.1870(4) 0.0239(3) 0.24291(18) 0.098(3) Uani 1 1 d . . .
H30A H 1.1545 0.0262 0.2089 0.147 Uiso 1 1 calc R A .
H30B H 1.2086 -0.0234 0.2474 0.147 Uiso 1 1 calc R . .
H30C H 1.2319 0.0572 0.2404 0.147 Uiso 1 1 calc R . .
O1 O 0.9030(3) 0.2491(2) 0.28919(13) 0.0841(14) Uani 0.720(14) 1 d PR A 1
C31 C 0.8647(3) 0.3138(2) 0.27418(13) 0.0841(14) Uani 0.720(14) 1 d PR A 1
H31A H 0.8200 0.3243 0.3002 0.101 Uiso 0.720(14) 1 calc PR A 1
H31B H 0.9044 0.3525 0.2758 0.101 Uiso 0.720(14) 1 calc PR A 1
C32 C 0.8355(3) 0.3071(2) 0.22184(13) 0.0841(14) Uani 0.720(14) 1 d PR A 1
H32A H 0.8714 0.3309 0.1949 0.101 Uiso 0.720(14) 1 calc PR A 1
H32B H 0.7806 0.3276 0.2190 0.101 Uiso 0.720(14) 1 calc PR A 1
C33 C 0.8332(3) 0.2336(2) 0.21132(15) 0.0841(14) Uani 0.720(14) 1 d PR A 1
H33A H 0.7763 0.2176 0.2102 0.101 Uiso 0.720(14) 1 calc PR A 1
H33B H 0.8580 0.2237 0.1747 0.101 Uiso 0.720(14) 1 calc PR A 1
C34 C 0.8746(3) 0.1973(3) 0.25219(15) 0.0841(14) Uani 0.720(14) 1 d PR A 1
H34A H 0.9204 0.1708 0.2360 0.101 Uiso 0.720(14) 1 calc PR A 1
H34B H 0.8382 0.1642 0.2715 0.101 Uiso 0.720(14) 1 calc PR A 1
O1A O 0.9197(3) 0.2545(2) 0.28501(13) 0.0841(14) Uani 0.280(14) 1 d PR A 2
C31A C 0.8865(3) 0.32539(19) 0.27102(13) 0.0841(14) Uani 0.280(14) 1 d PR A 2
H31C H 0.8403 0.3368 0.2956 0.101 Uiso 0.280(14) 1 calc PR A 2
H31D H 0.9287 0.3615 0.2760 0.101 Uiso 0.280(14) 1 calc PR A 2
C34A C 0.8929(3) 0.1976(2) 0.24389(15) 0.0841(14) Uani 0.280(14) 1 d PR A 2
H34C H 0.8478 0.1689 0.2583 0.101 Uiso 0.280(14) 1 calc PR A 2
H34D H 0.9382 0.1673 0.2321 0.101 Uiso 0.280(14) 1 calc PR A 2
C33A C 0.8644(3) 0.2507(2) 0.19567(14) 0.0841(14) Uani 0.280(14) 1 d PR A 2
H33C H 0.9027 0.2472 0.1642 0.101 Uiso 0.280(14) 1 calc PR A 2
H33D H 0.8104 0.2362 0.1821 0.101 Uiso 0.280(14) 1 calc PR A 2
C32A C 0.8602(3) 0.3231(2) 0.21339(13) 0.0841(14) Uani 0.280(14) 1 d PR A 2
H32C H 0.8041 0.3407 0.2101 0.101 Uiso 0.280(14) 1 calc PR A 2
H32D H 0.8959 0.3525 0.1901 0.101 Uiso 0.280(14) 1 calc PR A 2
C35 C 1.1020(3) 0.2979(2) 0.26547(15) 0.071(2) Uani 1 1 d R . .
H35A H 1.0547 0.2709 0.2563 0.107 Uiso 1 1 d R . .
H35B H 1.1296 0.2764 0.2959 0.107 Uiso 1 1 d R . .
H35C H 1.1375 0.2998 0.2339 0.107 Uiso 1 1 d R . .
C36 C 0.9785(4) 0.4736(3) 0.3980(3) 0.0547(16) Uani 1 1 d . . .
H36A H 1.0184 0.4807 0.4276 0.082 Uiso 1 1 calc R A .
H36B H 0.9414 0.4360 0.4086 0.082 Uiso 1 1 calc R . .
H36C H 0.9478 0.5168 0.3923 0.082 Uiso 1 1 calc R . .
C37 C 1.1338(3) 0.3780(3) 0.4336(2) 0.0386(13) Uani 1 1 d . . .
C38 C 1.1978(3) 0.3790(3) 0.3960(3) 0.0489(15) Uani 1 1 d . A .
H38 H 1.1950 0.3518 0.3631 0.059 Uiso 1 1 calc R . .
C39 C 1.2657(4) 0.4193(4) 0.4064(3) 0.068(2) Uani 1 1 d . . .
H39 H 1.3088 0.4201 0.3803 0.081 Uiso 1 1 calc R A .
C40 C 1.2711(5) 0.4576(5) 0.4534(4) 0.080(3) Uani 1 1 d . A .
H40 H 1.3179 0.4851 0.4604 0.096 Uiso 1 1 calc R . .
C41 C 1.2081(5) 0.4566(4) 0.4913(3) 0.073(2) Uani 1 1 d . . .
H41 H 1.2117 0.4835 0.5243 0.087 Uiso 1 1 calc R A .
C42 C 1.1406(4) 0.4169(3) 0.4813(3) 0.0508(15) Uani 1 1 d . A .
H42 H 1.0979 0.4163 0.5077 0.061 Uiso 1 1 calc R . .
C43 C 0.7939(4) 0.3539(3) 0.4108(3) 0.0586(18) Uani 1 1 d . . .
H43A H 0.7656 0.3847 0.3847 0.088 Uiso 1 1 calc R A .
H43B H 0.8522 0.3556 0.4035 0.088 Uiso 1 1 calc R . .
H43C H 0.7833 0.3695 0.4488 0.088 Uiso 1 1 calc R . .
C44 C 0.8388(4) 0.0930(3) 0.4017(3) 0.067(2) Uani 1 1 d . . .
H44A H 0.8073 0.0508 0.3939 0.100 Uiso 1 1 calc R A .
H44B H 0.8625 0.0896 0.4389 0.100 Uiso 1 1 calc R . .
H44C H 0.8821 0.0977 0.3742 0.100 Uiso 1 1 calc R . .

loop_
_atom_site_aniso_label
_atom_site_aniso_U_11
_atom_site_aniso_U_22
_atom_site_aniso_U_33
_atom_site_aniso_U_23
_atom_site_aniso_U_13
_atom_site_aniso_U_12
Mg1 0.0470(11) 0.0339(10) 0.0348(9) -0.0036(7) -0.0040(8) -0.0009(8)
N1 0.049(3) 0.033(3) 0.035(2) 0.0002(19) 0.001(2) -0.003(2)
N2 0.037(2) 0.032(2) 0.038(2) 0.0001(18) -0.0033(19) 0.0027(19)
P1 0.0369(7) 0.0284(7) 0.0334(7) 0.0016(5) 0.0000(6) 0.0003(6)
C1 0.047(3) 0.039(3) 0.036(3) 0.004(2) -0.009(2) -0.009(3)
C2 0.064(4) 0.054(4) 0.040(3) 0.007(3) -0.003(3) -0.010(3)
C3 0.075(5) 0.074(5) 0.039(3) 0.015(3) -0.007(3) -0.019(4)
C4 0.083(5) 0.063(5) 0.064(5) 0.031(4) -0.022(4) -0.019(4)
C5 0.070(5) 0.044(4) 0.072(5) 0.018(3) -0.022(4) -0.009(3)
C6 0.040(3) 0.038(3) 0.051(3) 0.007(3) -0.013(3) -0.002(2)
C7 0.037(3) 0.030(3) 0.036(3) -0.001(2) 0.001(2) 0.006(2)
C8 0.036(3) 0.039(3) 0.033(3) 0.005(2) -0.002(2) 0.001(2)
C9 0.039(3) 0.032(3) 0.036(3) 0.001(2) 0.004(2) 0.002(2)
C10 0.035(3) 0.035(3) 0.042(3) 0.003(2) 0.000(2) 0.000(2)
C11 0.042(3) 0.045(3) 0.055(3) 0.006(3) 0.005(3) 0.002(3)
C12 0.051(4) 0.046(4) 0.066(4) -0.007(3) 0.016(3) 0.006(3)
C13 0.062(4) 0.040(3) 0.070(4) -0.016(3) 0.010(3) -0.001(3)
C14 0.039(3) 0.037(3) 0.058(4) -0.007(3) 0.004(3) -0.006(3)
C15 0.110(3) 0.071(2) 0.0591(17) 0.0173(15) 0.0071(18) 0.0398(19)
C16 0.110(3) 0.071(2) 0.0591(17) 0.0173(15) 0.0071(18) 0.0398(19)
C17 0.110(3) 0.071(2) 0.0591(17) 0.0173(15) 0.0071(18) 0.0398(19)
C18 0.110(3) 0.071(2) 0.0591(17) 0.0173(15) 0.0071(18) 0.0398(19)
C19 0.110(3) 0.071(2) 0.0591(17) 0.0173(15) 0.0071(18) 0.0398(19)
C20 0.110(3) 0.071(2) 0.0591(17) 0.0173(15) 0.0071(18) 0.0398(19)
C21 0.044(3) 0.041(3) 0.032(3) -0.002(2) -0.006(2) -0.003(3)
C22 0.047(3) 0.042(3) 0.049(3) -0.005(3) 0.006(3) -0.011(3)
C23 0.061(4) 0.060(4) 0.058(4) -0.008(3) 0.003(3) -0.023(4)
C24 0.048(4) 0.090(6) 0.055(4) 0.002(4) -0.012(3) -0.017(4)
C25 0.049(4) 0.076(5) 0.052(4) 0.007(3) -0.013(3) 0.008(4)
C26 0.042(3) 0.041(3) 0.041(3) 0.004(2) -0.008(2) 0.003(3)
C27 0.058(4) 0.041(3) 0.051(3) -0.006(3) 0.003(3) 0.003(3)
C28 0.054(4) 0.043(3) 0.053(4) -0.001(3) 0.002(3) 0.002(3)
C29 0.059(4) 0.046(4) 0.061(4) -0.007(3) -0.004(3) 0.006(3)
C30 0.099(7) 0.072(6) 0.125(8) -0.010(5) 0.041(6) 0.016(5)
O1 0.104(3) 0.072(2) 0.076(2) -0.0017(19) -0.037(2) -0.003(2)
C31 0.104(3) 0.072(2) 0.076(2) -0.0017(19) -0.037(2) -0.003(2)
C32 0.104(3) 0.072(2) 0.076(2) -0.0017(19) -0.037(2) -0.003(2)
C33 0.104(3) 0.072(2) 0.076(2) -0.0017(19) -0.037(2) -0.003(2)
C34 0.104(3) 0.072(2) 0.076(2) -0.0017(19) -0.037(2) -0.003(2)
O1A 0.104(3) 0.072(2) 0.076(2) -0.0017(19) -0.037(2) -0.003(2)
C31A 0.104(3) 0.072(2) 0.076(2) -0.0017(19) -0.037(2) -0.003(2)
C34A 0.104(3) 0.072(2) 0.076(2) -0.0017(19) -0.037(2) -0.003(2)
C33A 0.104(3) 0.072(2) 0.076(2) -0.0017(19) -0.037(2) -0.003(2)
C32A 0.104(3) 0.072(2) 0.076(2) -0.0017(19) -0.037(2) -0.003(2)
C35 0.097(6) 0.069(5) 0.048(4) -0.008(3) 0.026(4) -0.010(4)
C36 0.053(4) 0.034(3) 0.077(4) 0.001(3) -0.006(3) 0.001(3)
C37 0.032(3) 0.042(3) 0.041(3) 0.011(2) -0.007(2) 0.003(2)
C38 0.039(3) 0.055(4) 0.053(3) 0.020(3) -0.001(3) 0.004(3)
C39 0.040(4) 0.085(6) 0.079(5) 0.034(4) -0.005(3) -0.008(4)
C40 0.051(4) 0.088(6) 0.100(6) 0.029(5) -0.031(4) -0.036(4)
C41 0.074(5) 0.078(5) 0.066(5) 0.004(4) -0.021(4) -0.031(4)
C42 0.055(4) 0.054(4) 0.044(3) 0.006(3) -0.005(3) -0.012(3)
C43 0.061(4) 0.042(4) 0.073(4) 0.008(3) -0.016(4) 0.005(3)
C44 0.068(5) 0.033(3) 0.099(6) -0.006(3) 0.024(4) -0.010(3)

loop_
_atom_type_symbol
_atom_type_description
_atom_type_scat_dispersion_real
_atom_type_scat_dispersion_imag
_atom_type_scat_source
C C 0.0033 0.0016 'International Tables Vol C Tables 4.2.6.8 and 6.1.1.4'
H H 0.0000 0.0000 'International Tables Vol C Tables 4.2.6.8 and 6.1.1.4'
N N 0.0061 0.0033 'International Tables Vol C Tables 4.2.6.8 and 6.1.1.4'
O O 0.0106 0.0060 'International Tables Vol C Tables 4.2.6.8 and 6.1.1.4'
Mg Mg 0.0486 0.0363 'International Tables Vol C Tables 4.2.6.8 and 6.1.1.4'
P P 0.1023 0.0942 'International Tables Vol C Tables 4.2.6.8 and 6.1.1.4'

loop_
_geom_angle_atom_site_label_1
_geom_angle_atom_site_label_2
_geom_angle_atom_site_label_3
_geom_angle
O1A Mg1 O1 8.6
O1A Mg1 N1 99.43(19)
O1 Mg1 N1 104.22(19)
O1A Mg1 N2 106.7(2)
O1 Mg1 N2 98.85(19)
N1 Mg1 N2 96.10(19)
O1A Mg1 C27 109.0(2)
O1 Mg1 C27 110.4(2)
N1 Mg1 C27 127.1(2)
N2 Mg1 C27 116.0(2)
O1A Mg1 C7 124.64(17)
O1 Mg1 C7 128.14(17)
N1 Mg1 C7 26.16(16)
N2 Mg1 C7 81.96(17)
C27 Mg1 C7 115.5(2)
O1A Mg1 P1 132.03(15)
O1 Mg1 P1 125.33(15)
N1 Mg1 P1 78.42(13)
N2 Mg1 P1 28.98(12)
C27 Mg1 P1 109.80(18)
C7 Mg1 P1 57.57(11)
C7 N1 C1 119.2(4)
C7 N1 Mg1 111.4(3)
C1 N1 Mg1 128.5(3)
C21 N2 P1 126.7(4)
C21 N2 Mg1 121.1(3)
P1 N2 Mg1 112.1(2)
N2 P1 C8 110.4(2)
N2 P1 C9 111.7(2)
C8 P1 C9 112.5(3)
N2 P1 C15 117.4(3)
C8 P1 C15 102.3(4)
C9 P1 C15 102.0(3)
N2 P1 Mg1 38.96(17)
C8 P1 Mg1 74.08(18)
C9 P1 Mg1 141.62(18)
C15 P1 Mg1 113.7(3)
C6 C1 C2 119.2(5)
C6 C1 N1 121.6(5)
C2 C1 N1 119.0(5)
C3 C2 C1 119.5(6)
C3 C2 C35 120.3(6)
C1 C2 C35 120.2(5)
C4 C3 C2 121.1(7)
C4 C3 H3 119.5
C2 C3 H3 119.5
C3 C4 C5 119.3(6)
C3 C4 H4 120.4
C5 C4 H4 120.4
C4 C5 C6 121.8(7)
C4 C5 H5 119.1
C6 C5 H5 119.1
C5 C6 C1 119.0(6)
C5 C6 C36 118.3(6)
C1 C6 C36 122.7(5)
N1 C7 C8 123.9(5)
N1 C7 C37 119.4(5)
C8 C7 C37 116.5(5)
N1 C7 Mg1 42.5(3)
C8 C7 Mg1 85.2(3)
C37 C7 Mg1 148.7(4)
C7 C8 P1 132.0(4)
C7 C8 H8 114.0
P1 C8 H8 114.0
C14 C9 C10 119.2(5)
C14 C9 P1 120.8(4)
C10 C9 P1 120.0(4)
C11 C10 C9 120.5(5)
C11 C10 H10 119.8
C9 C10 H10 119.8
C10 C11 C12 119.5(6)
C10 C11 H11 120.3
C12 C11 H11 120.3
C13 C12 C11 120.5(6)
C13 C12 H12 119.7
C11 C12 H12 119.7
C12 C13 C14 120.5(6)
C12 C13 H13 119.8
C14 C13 H13 119.8
C13 C14 C9 119.8(6)
C13 C14 H14 120.1
C9 C14 H14 120.1
C16 C15 C20 116.4(7)
C16 C15 P1 119.2(6)
C20 C15 P1 124.4(6)
C15 C16 C17 119.2(7)
C15 C16 H16 120.4
C17 C16 H16 120.4
C18 C17 C16 123.5(8)
C18 C17 H17 118.2
C16 C17 H17 118.2
C17 C18 C19 116.1(7)
C17 C18 H18 121.9
C19 C18 H18 121.9
C18 C19 C20 121.3(7)
C18 C19 H19 119.4
C20 C19 H19 119.4
C15 C20 C19 122.4(8)
C15 C20 H20 118.8
C19 C20 H20 118.8
C26 C21 C22 119.3(5)
C26 C21 N2 121.1(5)
C22 C21 N2 119.3(5)
C23 C22 C21 118.9(6)
C23 C22 C44 120.6(6)
C21 C22 C44 120.5(6)
C24 C23 C22 122.1(6)
C24 C23 H23 119.0
C22 C23 H23 119.0
C23 C24 C25 118.6(6)
C23 C24 H24 120.7
C25 C24 H24 120.7
C24 C25 C26 121.6(7)
C24 C25 H25 119.2
C26 C25 H25 119.2
C25 C26 C21 119.5(6)
C25 C26 C43 118.4(6)
C21 C26 C43 122.0(5)
C28 C27 Mg1 128.0(4)
C28 C27 H27A 105.3
Mg1 C27 H27A 105.3
C28 C27 H27B 105.3
Mg1 C27 H27B 105.3
H27A C27 H27B 106.0
C27 C28 C29 115.2(5)
C27 C28 H28A 108.5
C29 C28 H28A 108.5
C27 C28 H28B 108.5
C29 C28 H28B 108.5
H28A C28 H28B 107.5
C30 C29 C28 114.2(5)
C30 C29 H29A 108.7
C28 C29 H29A 108.7
C30 C29 H29B 108.7
C28 C29 H29B 108.7
H29A C29 H29B 107.6
C29 C30 H30A 109.5
C29 C30 H30B 109.5
H30A C30 H30B 109.5
C29 C30 H30C 109.5
H30A C30 H30C 109.5
H30B C30 H30C 109.5
C34 O1 C31 107.57(9)
C34 O1 Mg1 124.93(12)
C31 O1 Mg1 127.48(11)
C32 C31 O1 108.0
C32 C31 H31A 110.1
O1 C31 H31A 110.1
C32 C31 H31B 110.1
O1 C31 H31B 110.1
H31A C31 H31B 108.4
C31 C32 C33 105.5
C31 C32 H32A 110.6
C33 C32 H32A 110.6
C31 C32 H32B 110.6
C33 C32 H32B 110.6
H32A C32 H32B 108.8
C34 C33 C32 110.79(6)
C34 C33 H33A 109.5
C32 C33 H33A 109.5
C34 C33 H33B 109.5
C32 C33 H33B 109.5
H33A C33 H33B 108.1
C33 C34 O1 104.97(10)
C33 C34 H34A 110.8
O1 C34 H34A 110.8
C33 C34 H34B 110.8
O1 C34 H34B 110.8
H34A C34 H34B 108.8
C31A O1A C34A 113.00(9)
C31A O1A Mg1 124.81(11)
C34A O1A Mg1 121.90(12)
C32A C31A O1A 107.2
C32A C31A H31C 110.3
O1A C31A H31C 110.3
C32A C31A H31D 110.3
O1A C31A H31D 110.3
H31C C31A H31D 108.5
O1A C34A C33A 95.79(9)
O1A C34A H34C 112.6
C33A C34A H34C 112.6
O1A C34A H34D 112.6
C33A C34A H34D 112.6
H34C C34A H34D 110.1
C32A C33A C34A 113.8
C32A C33A H33C 108.8
C34A C33A H33C 108.8
C32A C33A H33D 108.8
C34A C33A H33D 108.8
H33C C33A H33D 107.7
C33A C32A C31A 107.1
C33A C32A H32C 110.3
C31A C32A H32C 110.3
C33A C32A H32D 110.3
C31A C32A H32D 110.3
H32C C32A H32D 108.5
C2 C35 H35A 112.2
C2 C35 H35B 108.8
H35A C35 H35B 109.4
C2 C35 H35C 107.4
H35A C35 H35C 109.5
H35B C35 H35C 109.5
C6 C36 H36A 109.5
C6 C36 H36B 109.5
H36A C36 H36B 109.5
C6 C36 H36C 109.5
H36A C36 H36C 109.5
H36B C36 H36C 109.5
C42 C37 C38 118.4(6)
C42 C37 C7 121.7(5)
C38 C37 C7 119.9(5)
C39 C38 C37 120.3(7)
C39 C38 H38 119.9
C37 C38 H38 119.9
C40 C39 C38 120.6(7)
C40 C39 H39 119.7
C38 C39 H39 119.7
C39 C40 C41 119.6(7)
C39 C40 H40 120.2
C41 C40 H40 120.2
C42 C41 C40 120.3(7)
C42 C41 H41 119.9
C40 C41 H41 119.9
C41 C42 C37 120.9(7)
C41 C42 H42 119.5
C37 C42 H42 119.5
C26 C43 H43A 109.5
C26 C43 H43B 109.5
H43A C43 H43B 109.5
C26 C43 H43C 109.5
H43A C43 H43C 109.5
H43B C43 H43C 109.5
C22 C44 H44A 109.5
C22 C44 H44B 109.5
H44A C44 H44B 109.5
C22 C44 H44C 109.5
H44A C44 H44C 109.5
H44B C44 H44C 109.5

loop_
_geom_bond_atom_site_label_1
_geom_bond_atom_site_label_2
_geom_bond_distance
Mg1 O1A 1.995(4)
Mg1 O1 2.057(4)
Mg1 N1 2.077(5)
Mg1 N2 2.079(5)
Mg1 C27 2.166(6)
Mg1 C7 2.865(6)
Mg1 P1 3.064(2)
N1 C7 1.356(7)
N1 C1 1.419(7)
N2 C21 1.437(7)
N2 P1 1.602(4)
P1 C8 1.736(5)
P1 C9 1.810(5)
P1 C15 1.829(7)
C1 C6 1.403(8)
C1 C2 1.416(8)
C2 C3 1.387(9)
C2 C35 1.488(8)
C3 C4 1.377(10)
C3 H3 0.9500
C4 C5 1.380(11)
C4 H4 0.9500
C5 C6 1.386(8)
C5 H5 0.9500
C6 C36 1.510(9)
C7 C8 1.391(7)
C7 C37 1.502(8)
C8 H8 0.9500
C9 C14 1.395(8)
C9 C10 1.397(7)
C10 C11 1.376(8)
C10 H10 0.9500
C11 C12 1.394(9)
C11 H11 0.9500
C12 C13 1.365(9)
C12 H12 0.9500
C13 C14 1.384(8)
C13 H13 0.9500
C14 H14 0.9500
C15 C16 1.339(10)
C15 C20 1.347(10)
C16 C17 1.401(10)
C16 H16 0.9500
C17 C18 1.317(10)
C17 H17 0.9500
C18 C19 1.318(10)
C18 H18 0.9500
C19 C20 1.385(10)
C19 H19 0.9500
C20 H20 0.9500
C21 C26 1.400(8)
C21 C22 1.404(8)
C22 C23 1.384(9)
C22 C44 1.499(9)
C23 C24 1.374(10)
C23 H23 0.9500
C24 C25 1.376(10)
C24 H24 0.9500
C25 C26 1.381(9)
C25 H25 0.9500
C26 C43 1.504(8)
C27 C28 1.521(8)
C27 H27A 0.9900
C27 H27B 0.9900
C28 C29 1.532(9)
C28 H28A 0.9900
C28 H28B 0.9900
C29 C30 1.495(8)
C29 H29A 0.9900
C29 H29B 0.9900
C30 H30A 0.9800
C30 H30B 0.9800
C30 H30C 0.9800
O1 C34 1.4149
O1 C31 1.4377
C31 C32 1.3563
C31 H31A 0.9900
C31 H31B 0.9900
C32 C33 1.4330
C32 H32A 0.9900
C32 H32B 0.9900
C33 C34 1.3865
C33 H33A 0.9900
C33 H33B 0.9900
C34 H34A 0.9900
C34 H34B 0.9900
O1A C31A 1.5038
O1A C34A 1.5375
C31A C32A 1.4555
C31A H31C 0.9900
C31A H31D 0.9900
C34A C33A 1.6145
C34A H34C 0.9900
C34A H34D 0.9900
C33A C32A 1.4526
C33A H33C 0.9900
C33A H33D 0.9900
C32A H32C 0.9900
C32A H32D 0.9900
C35 H35A 0.9625
C35 H35B 0.9565
C35 H35C 0.9600
C36 H36A 0.9800
C36 H36B 0.9800
C36 H36C 0.9800
C37 C42 1.375(8)
C37 C38 1.393(8)
C38 C39 1.385(10)
C38 H38 0.9500
C39 C40 1.352(12)
C39 H39 0.9500
C40 C41 1.384(12)
C40 H40 0.9500
C41 C42 1.371(9)
C41 H41 0.9500
C42 H42 0.9500
C43 H43A 0.9800
C43 H43B 0.9800
C43 H43C 0.9800
C44 H44A 0.9800
C44 H44B 0.9800
C44 H44C 0.9800
